data_2221551
loop_
_publ_author_name
'G\"orbitz, Carl Henrik'
'Hansen, Tore'
'Vestli, Kristian'

_publ_section_title
;
 (1<i>S</i>,5<i>R</i>)-1-(3,4-Dichlorophenyl)-3-oxabicyclo[3.1.0]hexan-2-one
;
_journal_coeditor_code XU2480
_journal_issue 4
_journal_name_full 'Acta Crystallographica Section E'
_journal_page_first o686
_journal_paper_doi 10.1107/S1600536809007533
_journal_volume 65
_journal_year 2009
_chemical_formula_iupac 'C11 H8 Cl2 O2'
_chemical_formula_moiety 'C11 H8 Cl2 O2'
_chemical_formula_sum 'C11 H8 Cl2 O2'
_chemical_formula_weight 243.07
_chemical_name_systematic
;
(1S,5R)-1-(3,4-dichlorophenyl)-3-oxabicyclo[3.1.0]hexan-2-one
;
_space_group_IT_number 19
_space_group_name_Hall 'P 2ac 2ab'
_symmetry_cell_setting orthorhombic
_symmetry_space_group_name_Hall 'P 2ac 2ab'
_symmetry_space_group_name_H-M 'P 21 21 21'
_atom_sites_solution_hydrogens geom
_atom_sites_solution_primary direct
_atom_sites_solution_secondary difmap
_audit_creation_method SHELXL-97
_cell_angle_alpha 90.00
_cell_angle_beta 90.00
_cell_angle_gamma 90.00
_cell_formula_units_Z 4
_cell_length_a 7.0597(4)
_cell_length_b 11.1343(7)
_cell_length_c 12.6756(8)
_cell_measurement_reflns_used 6286
_cell_measurement_temperature 102(2)
_cell_measurement_theta_max 27.87
_cell_measurement_theta_min 2.43
_cell_volume 996.36(11)
_computing_cell_refinement 'SAINT-Plus (Bruker, 2007)'
_computing_data_collection 'APEX2 (Bruker, 2007)'
_computing_data_reduction 'SAINT-Plus (Bruker, 2007)'
_computing_molecular_graphics 'SHELXTL (Sheldrick, 2008)'
_computing_publication_material 'SHELXTL (Sheldrick, 2008)'
_computing_structure_refinement 'SHELXTL (Sheldrick, 2008)'
_computing_structure_solution 'SHELXTL (Sheldrick, 2008)'
_diffrn_ambient_temperature 102(2)
_diffrn_detector_area_resol_mean 8.3
_diffrn_measured_fraction_theta_full 0.994
_diffrn_measured_fraction_theta_max 0.994
_diffrn_measurement_device_type 'Bruker APEXII CCD diffractometer'
_diffrn_measurement_method 'Sets of exposures each taken over 0.5\% \w rotation'
_diffrn_radiation_monochromator graphite
_diffrn_radiation_source 'fine-focus sealed tube'
_diffrn_radiation_type MoK\a
_diffrn_radiation_wavelength 0.71073
_diffrn_reflns_av_R_equivalents 0.0184
_diffrn_reflns_av_sigmaI/netI 0.0180
_diffrn_reflns_limit_h_max 8
_diffrn_reflns_limit_h_min -9
_diffrn_reflns_limit_k_max 14
_diffrn_reflns_limit_k_min -14
_diffrn_reflns_limit_l_max 16
_diffrn_reflns_limit_l_min -16
_diffrn_reflns_number 8562
_diffrn_reflns_theta_full 27.87
_diffrn_reflns_theta_max 27.87
_diffrn_reflns_theta_min 2.43
_diffrn_standards_decay_% 0
_diffrn_standards_number 0
_exptl_absorpt_coefficient_mu 0.623
_exptl_absorpt_correction_T_max 0.8939
_exptl_absorpt_correction_T_min 0.6798
_exptl_absorpt_correction_type multi-scan
_exptl_absorpt_process_details '(SADABS; Sheldrick, 1996)'
_exptl_crystal_colour colourless
_exptl_crystal_density_diffrn 1.620
_exptl_crystal_density_method 'not measured'
_exptl_crystal_description block
_exptl_crystal_F_000 496
_exptl_crystal_size_max 0.580
_exptl_crystal_size_mid 0.360
_exptl_crystal_size_min 0.180
_refine_diff_density_max 0.434
_refine_diff_density_min -0.197
_refine_ls_abs_structure_details 'Flack (1983), 952 Friedel pairs'
_refine_ls_abs_structure_Flack 0.04(5)
_refine_ls_extinction_method none
_refine_ls_goodness_of_fit_ref 1.103
_refine_ls_hydrogen_treatment refxyz
_refine_ls_matrix_type full
_refine_ls_number_parameters 160
_refine_ls_number_reflns 2341
_refine_ls_number_restraints 0
_refine_ls_restrained_S_all 1.103
_refine_ls_R_factor_all 0.0250
_refine_ls_R_factor_gt 0.0241
_refine_ls_shift/su_max 0.001
_refine_ls_shift/su_mean 0.000
_refine_ls_structure_factor_coef Fsqd
_refine_ls_weighting_details 'calc w=1/[\s^2^(Fo^2^)+(0.0387P)^2^+0.112P] where P=(Fo^2^+2Fc^2^)/3'
_refine_ls_weighting_scheme calc
_refine_ls_wR_factor_gt 0.0629
_refine_ls_wR_factor_ref 0.0634
_reflns_number_gt 2278
_reflns_number_total 2341
_reflns_threshold_expression >2sigma(I)
_cod_data_source_file xu2480.cif
_cod_data_source_block I
_cod_database_code 2221551
_cod_database_fobs_code 2221551

loop_
_symmetry_equiv_pos_as_xyz
'x, y, z'
'-x+1/2, -y, z+1/2'
'-x, y+1/2, -z+1/2'
'x+1/2, -y+1/2, -z'

loop_
_atom_site_type_symbol
_atom_site_label
_atom_site_fract_x
_atom_site_fract_y
_atom_site_fract_z
_atom_site_U_iso_or_equiv
_atom_site_adp_type
_atom_site_calc_flag
_atom_site_refinement_flags
_atom_site_occupancy
_atom_site_disorder_assembly
_atom_site_disorder_group
Cl Cl1 0.76710(6) 1.02347(3) 0.53880(3) 0.02383(10) Uani d . 1 . .
Cl Cl2 0.76768(6) 0.86335(3) 0.33094(3) 0.02003(10) Uani d . 1 . .
O O1 0.89020(18) 0.30003(10) 0.51020(9) 0.0219(2) Uani d . 1 . .
O O2 0.7597(2) 0.41878(9) 0.38886(8) 0.0258(3) Uani d . 1 . .
C C1 0.9599(2) 0.30985(14) 0.61831(12) 0.0195(3) Uani d . 1 . .
H H11 1.095(3) 0.3243(17) 0.6145(14) 0.023 Uiso d . 1 . .
H H12 0.928(3) 0.2377(17) 0.6515(15) 0.023 Uiso d . 1 . .
C C2 0.8628(2) 0.41790(14) 0.66439(13) 0.0162(3) Uani d . 1 . .
H H21 0.921(2) 0.4618(19) 0.7169(15) 0.019 Uiso d . 1 . .
C C3 0.6531(2) 0.41869(15) 0.65659(14) 0.0183(3) Uani d . 1 . .
H H31 0.586(3) 0.469(2) 0.6993(15) 0.022 Uiso d . 1 . .
H H32 0.590(3) 0.3471(17) 0.6365(14) 0.022 Uiso d . 1 . .
C C4 0.7718(2) 0.48380(12) 0.57217(10) 0.0153(3) Uani d . 1 . .
C C5 0.8034(2) 0.40360(13) 0.47933(12) 0.0191(3) Uani d . 1 . .
C C6 0.7654(2) 0.61725(12) 0.56086(11) 0.0154(3) Uani d . 1 . .
C C7 0.7598(2) 0.68907(12) 0.65134(10) 0.0174(3) Uani d . 1 . .
H H71 0.756(3) 0.6558(15) 0.7143(14) 0.021 Uiso d . 1 . .
C C8 0.7586(2) 0.81285(12) 0.64365(11) 0.0183(3) Uani d . 1 . .
H H81 0.746(3) 0.8709(14) 0.7047(13) 0.022 Uiso d . 1 . .
C C9 0.7631(2) 0.86805(11) 0.54561(11) 0.0167(3) Uani d . 1 . .
C C10 0.7664(2) 0.79786(12) 0.45517(10) 0.0155(3) Uani d . 1 . .
C C11 0.7674(2) 0.67269(12) 0.46254(11) 0.0156(3) Uani d . 1 . .
H H111 0.776(3) 0.6262(14) 0.4035(14) 0.019 Uiso d . 1 . .

loop_
_atom_site_aniso_label
_atom_site_aniso_U_11
_atom_site_aniso_U_22
_atom_site_aniso_U_33
_atom_site_aniso_U_12
_atom_site_aniso_U_13
_atom_site_aniso_U_23
Cl1 0.0310(2) 0.01352(15) 0.02696(19) 0.00112(17) -0.00448(17) 0.00012(12)
Cl2 0.02456(18) 0.01897(16) 0.01656(16) -0.00227(16) -0.00294(15) 0.00519(12)
O1 0.0341(6) 0.0156(5) 0.0160(5) -0.0008(5) 0.0016(5) -0.0023(4)
O2 0.0423(7) 0.0211(5) 0.0141(5) -0.0054(6) -0.0031(6) -0.0004(4)
C1 0.0258(8) 0.0161(7) 0.0165(7) 0.0021(6) 0.0009(6) 0.0023(6)
C2 0.0203(7) 0.0157(7) 0.0126(7) 0.0001(6) -0.0008(6) 0.0010(6)
C3 0.0216(7) 0.0158(7) 0.0175(8) -0.0008(6) 0.0022(6) 0.0030(6)
C4 0.0186(7) 0.0153(6) 0.0120(6) -0.0015(6) -0.0015(5) 0.0013(5)
C5 0.0255(8) 0.0142(6) 0.0176(7) -0.0050(6) 0.0003(6) -0.0004(5)
C6 0.0142(6) 0.0156(6) 0.0165(6) -0.0012(6) -0.0012(6) 0.0015(5)
C7 0.0194(7) 0.0192(6) 0.0137(6) -0.0003(7) -0.0009(6) 0.0018(5)
C8 0.0179(7) 0.0194(6) 0.0176(6) 0.0010(7) -0.0016(6) -0.0029(5)
C9 0.0157(6) 0.0129(6) 0.0215(7) -0.0006(6) -0.0034(6) 0.0003(5)
C10 0.0140(7) 0.0171(6) 0.0153(6) -0.0010(6) -0.0019(6) 0.0045(5)
C11 0.0154(7) 0.0168(6) 0.0144(6) -0.0012(6) -0.0010(6) 0.0003(5)

loop_
_atom_type_symbol
_atom_type_description
_atom_type_scat_dispersion_real
_atom_type_scat_dispersion_imag
_atom_type_scat_source
C C 0.0033 0.0016 'International Tables Vol C Tables 4.2.6.8 and 6.1.1.4'
H H 0.0000 0.0000 'International Tables Vol C Tables 4.2.6.8 and 6.1.1.4'
O O 0.0106 0.0060 'International Tables Vol C Tables 4.2.6.8 and 6.1.1.4'
Cl Cl 0.1484 0.1585 'International Tables Vol C Tables 4.2.6.8 and 6.1.1.4'

loop_
_geom_angle_atom_site_label_1
_geom_angle_atom_site_label_2
_geom_angle_atom_site_label_3
_geom_angle_site_symmetry_1
_geom_angle_site_symmetry_3
_geom_angle
_geom_angle_publ_flag
C5 O1 C1 . . 110.94(12) ?
O1 C1 C2 . . 105.73(13) ?
O1 C1 H11 . . 107.3(11) ?
C2 C1 H11 . . 109.6(12) ?
O1 C1 H12 . . 106.0(12) ?
C2 C1 H12 . . 113.7(11) ?
H11 C1 H12 . . 113.8(16) ?
C3 C2 C1 . . 115.72(15) ?
C3 C2 C4 . . 61.65(11) ?
C1 C2 C4 . . 106.25(13) ?
C3 C2 H21 . . 119.1(11) ?
C1 C2 H21 . . 120.2(12) ?
C4 C2 H21 . . 119.1(13) ?
C2 C3 C4 . . 60.40(11) ?
C2 C3 H31 . . 118.9(12) ?
C4 C3 H31 . . 113.9(13) ?
C2 C3 H32 . . 118.9(11) ?
C4 C3 H32 . . 117.8(11) ?
H31 C3 H32 . . 115.4(18) ?
C6 C4 C5 . . 121.57(12) ?
C6 C4 C2 . . 124.48(12) ?
C5 C4 C2 . . 104.70(11) ?
C6 C4 C3 . . 121.22(12) ?
C5 C4 C3 . . 110.31(12) ?
C2 C4 C3 . . 57.96(9) ?
O2 C5 O1 . . 120.62(14) ?
O2 C5 C4 . . 129.07(14) ?
O1 C5 C4 . . 110.28(13) ?
C11 C6 C7 . . 118.77(12) ?
C11 C6 C4 . . 121.82(12) ?
C7 C6 C4 . . 119.40(12) ?
C8 C7 C6 . . 120.84(13) ?
C8 C7 H71 . . 118.9(11) ?
C6 C7 H71 . . 120.3(11) ?
C7 C8 C9 . . 120.34(12) ?
C7 C8 H81 . . 125.7(9) ?
C9 C8 H81 . . 113.8(9) ?
C8 C9 C10 . . 119.42(12) ?
C8 C9 Cl1 . . 119.18(10) ?
C10 C9 Cl1 . . 121.40(10) ?
C9 C10 C11 . . 120.45(12) ?
C9 C10 Cl2 . . 120.87(10) ?
C11 C10 Cl2 . . 118.68(10) ?
C6 C11 C10 . . 120.18(13) ?
C6 C11 H111 . . 118.9(10) ?
C10 C11 H111 . . 120.8(10) ?

loop_
_geom_bond_atom_site_label_1
_geom_bond_atom_site_label_2
_geom_bond_site_symmetry_2
_geom_bond_distance
_geom_bond_publ_flag
Cl1 C9 . 1.7329(13) ?
Cl2 C10 . 1.7353(13) ?
O1 C5 . 1.3631(19) ?
O1 C1 . 1.4602(19) ?
O2 C5 . 1.1996(18) ?
C1 C2 . 1.503(2) ?
C1 H11 . 0.97(2) ?
C1 H12 . 0.93(2) ?
C2 C3 . 1.484(2) ?
C2 C4 . 1.522(2) ?
C2 H21 . 0.92(2) ?
C3 C4 . 1.541(2) ?
C3 H31 . 0.91(2) ?
C3 H32 . 0.949(19) ?
C4 C6 . 1.4934(18) ?
C4 C5 . 1.4940(19) ?
C6 C11 . 1.3909(18) ?
C6 C7 . 1.3988(19) ?
C7 C8 . 1.3817(19) ?
C7 H71 . 0.880(17) ?
C8 C9 . 1.3868(19) ?
C8 H81 . 1.012(17) ?
C9 C10 . 1.3877(19) ?
C10 C11 . 1.3968(19) ?
C11 H111 . 0.912(17) ?

loop_
_geom_hbond_atom_site_label_D
_geom_hbond_atom_site_label_H
_geom_hbond_atom_site_label_A
_geom_hbond_site_symmetry_A
_geom_hbond_distance_DH
_geom_hbond_distance_HA
_geom_hbond_distance_DA
_geom_hbond_angle_DHA
_geom_hbond_publ_flag
C7 H71 O2 2_665 0.880(18) 2.366(18) 3.2443(16) 175.6(16) y

loop_
_geom_torsion_atom_site_label_1
_geom_torsion_atom_site_label_2
_geom_torsion_atom_site_label_3
_geom_torsion_atom_site_label_4
_geom_torsion_site_symmetry_1
_geom_torsion_site_symmetry_2
_geom_torsion_site_symmetry_3
_geom_torsion_site_symmetry_4
_geom_torsion
_geom_torsion_publ_flag
C1 C2 C4 C5 . . . . 5.85(15) ?
O1 C1 C2 C4 . . . . -12.38(16) ?
C2 C4 C5 O1 . . . . 3.36(16) ?
C5 C4 C6 C11 . . . . 7.2(2) ?
C5 O1 C1 C2 . . . . 15.19(17) ?
O1 C1 C2 C3 . . . . 53.50(19) ?
C1 C2 C3 C4 . . . . -95.34(15) ?
C3 C2 C4 C6 . . . . 108.17(17) ?
C1 C2 C4 C6 . . . . -140.96(15) ?
C3 C2 C4 C5 . . . . -105.02(14) ?
C1 C2 C4 C5 . . . . 5.85(15) ?
C1 C2 C4 C3 . . . . 110.87(16) ?
C2 C3 C4 C6 . . . . -113.68(15) ?
C2 C3 C4 C5 . . . . 95.02(14) ?
C1 O1 C5 O2 . . . . 169.94(16) ?
C1 O1 C5 C4 . . . . -11.76(17) ?
C6 C4 C5 O2 . . . . -30.5(3) ?
C2 C4 C5 O2 . . . . -178.54(17) ?
C3 C4 C5 O2 . . . . 120.66(19) ?
C6 C4 C5 O1 . . . . 151.37(14) ?
C3 C4 C5 O1 . . . . -57.45(16) ?
C2 C4 C6 C11 . . . . 148.81(15) ?
C3 C4 C6 C11 . . . . -140.85(15) ?
C5 C4 C6 C7 . . . . -171.84(15) ?
C2 C4 C6 C7 . . . . -30.3(2) ?
C3 C4 C6 C7 . . . . 40.1(2) ?
C11 C6 C7 C8 . . . . -0.7(3) ?
C4 C6 C7 C8 . . . . 178.38(15) ?
C6 C7 C8 C9 . . . . -0.1(3) ?
C7 C8 C9 C10 . . . . 0.8(3) ?
C7 C8 C9 Cl1 . . . . -178.46(14) ?
C8 C9 C10 C11 . . . . -0.7(2) ?
Cl1 C9 C10 C11 . . . . 178.55(12) ?
C8 C9 C10 Cl2 . . . . 178.79(13) ?
Cl1 C9 C10 Cl2 . . . . -1.94(19) ?
C7 C6 C11 C10 . . . . 0.8(2) ?
C4 C6 C11 C10 . . . . -178.25(14) ?
C9 C10 C11 C6 . . . . -0.1(2) ?
Cl2 C10 C11 C6 . . . . -179.64(12) ?

loop_
_cod_related_entry_id
_cod_related_entry_database
_cod_related_entry_code
1 ChemSpider 24741874
